data_1562652
loop_
_publ_author_name
'Yang, Dingfeng'
'Cong, Rihong'
'Gao, Wenliang'
'Yang, Tao'

_publ_section_title
;
 Boric acid flux synthesis, structure and magnetic property of
 MB12O14(OH)10 (M=Mn, Fe, Zn)
;
_journal_name_full 'Journal of Solid State Chemistry'
_journal_page_first 29
_journal_page_last 34
_journal_paper_doi 10.1016/j.jssc.2013.02.017
_journal_volume 201
_journal_year 2013
_chemical_formula_sum 'B12 Fe H4 O24'
_chemical_formula_weight 573.60
_space_group_IT_number 14
_space_group_name_Hall '-P 2ybc'
_space_group_name_H-M_alt 'P 1 21/c 1'
_symmetry_cell_setting monoclinic
_symmetry_space_group_name_H-M 'P 1 21/c 1'
_atom_sites_solution_hydrogens geom
_atom_sites_solution_primary direct
_atom_sites_solution_secondary difmap
_cell_angle_alpha 90.00
_cell_angle_beta 102.506(2)
_cell_angle_gamma 90.00
_cell_formula_units_Z 2
_cell_length_a 11.581(2)
_cell_length_b 8.5911(18)
_cell_length_c 8.7162(18)
_cell_measurement_reflns_used 1002
_cell_measurement_temperature 296(2)
_cell_measurement_theta_max 26.36
_cell_measurement_theta_min 2.98
_cell_volume 846.6(3)
_computing_cell_refinement 'Bruker SMART'
_computing_data_collection 'Bruker SMART'
_computing_data_reduction 'Bruker SAINT'
_computing_molecular_graphics 'Bruker SHELXTL'
_computing_publication_material 'Bruker SHELXTL'
_computing_structure_refinement 'SHELXL-97 (Sheldrick, 1997)'
_computing_structure_solution 'SHELXS-97 (Sheldrick, 1990)'
_diffrn_ambient_temperature 296(2)
_diffrn_measured_fraction_theta_full 0.988
_diffrn_measured_fraction_theta_max 0.988
_diffrn_measurement_device_type 'CCD area detector'
_diffrn_measurement_method 'phi and omega scans'
_diffrn_radiation_monochromator graphite
_diffrn_radiation_source 'fine-focus sealed tube'
_diffrn_radiation_type MoK\a
_diffrn_radiation_wavelength 0.71073
_diffrn_reflns_av_R_equivalents 0.0399
_diffrn_reflns_av_sigmaI/netI 0.0462
_diffrn_reflns_limit_h_max 11
_diffrn_reflns_limit_h_min -13
_diffrn_reflns_limit_k_max 10
_diffrn_reflns_limit_k_min -10
_diffrn_reflns_limit_l_max 10
_diffrn_reflns_limit_l_min -10
_diffrn_reflns_number 4465
_diffrn_reflns_theta_full 25.49
_diffrn_reflns_theta_max 25.49
_diffrn_reflns_theta_min 2.98
_diffrn_standards_decay_% 0
_diffrn_standards_interval_count 0
_diffrn_standards_interval_time 0
_diffrn_standards_number 0
_exptl_absorpt_coefficient_mu 1.028
_exptl_absorpt_correction_T_max 0.8866
_exptl_absorpt_correction_T_min 0.7411
_exptl_absorpt_correction_type multi-scan
_exptl_absorpt_process_details sadabs
_exptl_crystal_colour colourless
_exptl_crystal_density_diffrn 2.250
_exptl_crystal_density_method 'not measured'
_exptl_crystal_description block
_exptl_crystal_F_000 564
_exptl_crystal_size_max 0.31
_exptl_crystal_size_mid 0.24
_exptl_crystal_size_min 0.12
_refine_diff_density_max 0.779
_refine_diff_density_min -0.643
_refine_diff_density_rms 0.101
_refine_ls_extinction_method none
_refine_ls_goodness_of_fit_ref 0.905
_refine_ls_hydrogen_treatment constr
_refine_ls_matrix_type full
_refine_ls_number_parameters 171
_refine_ls_number_reflns 1556
_refine_ls_number_restraints 0
_refine_ls_restrained_S_all 0.905
_refine_ls_R_factor_all 0.0531
_refine_ls_R_factor_gt 0.0408
_refine_ls_shift/su_max 0.000
_refine_ls_shift/su_mean 0.000
_refine_ls_structure_factor_coef Fsqd
_refine_ls_weighting_details 'calc w=1/[\s^2^(Fo^2^)+(0.1000P)^2^+1.0000P] where P=(Fo^2^+2Fc^2^)/3'
_refine_ls_weighting_scheme calc
_refine_ls_wR_factor_gt 0.1174
_refine_ls_wR_factor_ref 0.1337
_reflns_number_gt 1259
_reflns_number_total 1556
_reflns_threshold_expression >2sigma(I)
_cod_data_source_file JSSC-2013-201-29.cif
_cod_data_source_block a
_cod_depositor_comments
;
The following automatic conversions were performed:

data item '_symmetry_cell_setting' value 'Monoclinic' was changed to
'monoclinic' in accordance with the built-in table derived from the
CIF Core dictionary named 'cif_core.dic' version 2.4.5 last updated
on 2014-11-21.

Automatic conversion script
Id: cif_fix_values 8369 2020-08-20 11:38:08Z andrius 
;
_cod_original_sg_symbol_H-M P2(1)/c
_cod_database_code 1562652

loop_
_symmetry_equiv_pos_as_xyz
'x, y, z'
'-x, y+1/2, -z+1/2'
'-x, -y, -z'
'x, -y-1/2, z-1/2'

loop_
_atom_site_label
_atom_site_type_symbol
_atom_site_fract_x
_atom_site_fract_y
_atom_site_fract_z
_atom_site_U_iso_or_equiv
_atom_site_adp_type
_atom_site_occupancy
_atom_site_symmetry_multiplicity
_atom_site_calc_flag
_atom_site_refinement_flags
_atom_site_disorder_assembly
_atom_site_disorder_group
Fe1 Fe 1.0000 1.0000 0.5000 0.0109(3) Uani 1 2 d S . .
O1 O 0.6032(2) 0.9977(3) 0.3882(3) 0.0142(6) Uani 1 1 d . . .
O2 O 0.5518(3) 1.1497(4) 0.1536(3) 0.0291(7) Uani 1 1 d . . .
O3 O 0.7229(2) 0.9923(3) 0.1946(3) 0.0154(6) Uani 1 1 d . . .
O4 O 0.7338(2) 0.7836(3) 0.3791(3) 0.0113(5) Uani 1 1 d . . .
O5 O 0.9457(2) 0.7880(3) 0.3925(3) 0.0103(5) Uani 1 1 d . . .
O6 O 0.9872(2) 0.9189(3) 0.7298(3) 0.0107(5) Uani 1 1 d . . .
O7 O 0.8687(2) 0.7010(3) 0.6131(3) 0.0122(6) Uani 1 1 d . . .
O8 O 0.4232(2) 1.1382(4) 0.3264(3) 0.0243(7) Uani 1 1 d . . .
H8 H 0.4169 1.0992 0.4100 0.036 Uiso 1 1 calc R . .
O9 O 0.6712(3) 1.1520(4) -0.0323(3) 0.0371(9) Uani 1 1 d . . .
H9 H 0.7233 1.0998 -0.0578 0.056 Uiso 1 1 calc R . .
O10 O 0.8400(2) 0.5451(3) 0.3808(3) 0.0125(5) Uani 1 1 d . . .
O11 O 1.1875(2) 0.9661(3) 0.5310(3) 0.0163(6) Uani 1 1 d . . .
O12 O 1.0793(2) 0.6734(3) 0.7199(3) 0.0123(6) Uani 1 1 d . . .
B1 B 0.7167(4) 0.9584(5) 0.3577(5) 0.0134(8) Uani 1 1 d . . .
B2 B 0.5289(4) 1.0942(5) 0.2926(5) 0.0191(9) Uani 1 1 d . . .
B3 B 0.6500(4) 1.0973(5) 0.1050(5) 0.0209(10) Uani 1 1 d . . .
B4 B 0.8520(3) 0.7037(4) 0.4385(4) 0.0098(8) Uani 1 1 d . . .
B5 B 0.9774(3) 0.7504(4) 0.7452(4) 0.0105(8) Uani 1 1 d . . .
B6 B 0.9159(4) 1.0163(4) 0.7961(5) 0.0100(8) Uani 1 1 d . . .

loop_
_atom_site_aniso_label
_atom_site_aniso_U_11
_atom_site_aniso_U_22
_atom_site_aniso_U_33
_atom_site_aniso_U_23
_atom_site_aniso_U_13
_atom_site_aniso_U_12
Fe1 0.0132(4) 0.0096(4) 0.0100(4) -0.0009(2) 0.0032(3) -0.0024(3)
O1 0.0152(14) 0.0144(14) 0.0142(13) 0.0033(9) 0.0054(11) 0.0039(10)
O2 0.0286(17) 0.0376(17) 0.0236(15) 0.0109(13) 0.0109(13) 0.0211(14)
O3 0.0171(14) 0.0174(14) 0.0128(13) 0.0033(10) 0.0056(10) 0.0054(10)
O4 0.0114(13) 0.0084(12) 0.0136(12) 0.0003(9) 0.0015(9) 0.0020(9)
O5 0.0113(13) 0.0096(12) 0.0101(12) -0.0009(9) 0.0022(9) -0.0001(9)
O6 0.0126(13) 0.0086(12) 0.0118(12) -0.0002(9) 0.0047(10) -0.0011(9)
O7 0.0142(13) 0.0137(12) 0.0082(12) -0.0022(9) 0.0011(9) -0.0023(10)
O8 0.0203(15) 0.0373(17) 0.0167(14) 0.0085(12) 0.0075(11) 0.0128(13)
O9 0.051(2) 0.0401(19) 0.0275(17) 0.0181(14) 0.0247(15) 0.0292(16)
O10 0.0136(13) 0.0108(12) 0.0141(12) -0.0018(10) 0.0053(10) 0.0000(10)
O11 0.0156(14) 0.0148(13) 0.0171(13) -0.0044(10) 0.0008(10) 0.0021(10)
O12 0.0122(13) 0.0099(12) 0.0158(13) -0.0010(9) 0.0055(10) 0.0000(10)
B1 0.011(2) 0.0152(19) 0.013(2) 0.0001(16) 0.0019(15) 0.0004(16)
B2 0.020(2) 0.022(2) 0.015(2) -0.0012(17) 0.0037(17) 0.0049(18)
B3 0.027(3) 0.018(2) 0.019(2) 0.0036(17) 0.0080(18) 0.0082(18)
B4 0.010(2) 0.0096(18) 0.0097(18) -0.0002(14) 0.0021(14) -0.0005(15)
B5 0.010(2) 0.0125(19) 0.0086(19) 0.0022(15) 0.0015(15) -0.0027(15)
B6 0.013(2) 0.0095(18) 0.0076(18) 0.0027(14) 0.0025(15) 0.0003(15)

loop_
_atom_type_symbol
_atom_type_description
_atom_type_scat_dispersion_real
_atom_type_scat_dispersion_imag
_atom_type_scat_source
H H 0.0000 0.0000 'International Tables Vol C Tables 4.2.6.8 and 6.1.1.4'
O O 0.0106 0.0060 'International Tables Vol C Tables 4.2.6.8 and 6.1.1.4'
Fe Fe 0.3463 0.8444 'International Tables Vol C Tables 4.2.6.8 and 6.1.1.4'
B B 0.0013 0.0007 'International Tables Vol C Tables 4.2.6.8 and 6.1.1.4'

loop_
_geom_angle_atom_site_label_1
_geom_angle_atom_site_label_2
_geom_angle_atom_site_label_3
_geom_angle
_geom_angle_site_symmetry_1
_geom_angle_site_symmetry_3
O5 Fe1 O5 180.000(1) . 3_776
O5 Fe1 O11 82.16(9) . 3_776
O5 Fe1 O11 97.84(9) 3_776 3_776
O5 Fe1 O11 97.84(9) . .
O5 Fe1 O11 82.16(9) 3_776 .
O11 Fe1 O11 180.0 3_776 .
O5 Fe1 O6 93.49(9) . .
O5 Fe1 O6 86.51(9) 3_776 .
O11 Fe1 O6 83.67(9) 3_776 .
O11 Fe1 O6 96.33(9) . .
O5 Fe1 O6 86.51(9) . 3_776
O5 Fe1 O6 93.49(9) 3_776 3_776
O11 Fe1 O6 96.33(9) 3_776 3_776
O11 Fe1 O6 83.67(9) . 3_776
O6 Fe1 O6 180.0 . 3_776
B2 O1 B1 121.2(3) . .
B3 O2 B2 119.2(3) . .
B3 O3 B1 122.2(3) . .
B4 O4 B1 124.9(3) . .
B4 O5 B5 119.1(3) . 4_575
B4 O5 Fe1 119.3(2) . .
B5 O5 Fe1 119.2(2) 4_575 .
B6 O6 B5 119.6(3) . .
B6 O6 Fe1 111.0(2) . .
B5 O6 Fe1 115.36(19) . .
B4 O7 B5 130.6(3) . .
B2 O8 H8 109.5 . .
B3 O9 H9 109.5 . .
B6 O10 B4 121.7(3) 4_575 .
B1 O11 Fe1 128.7(2) 3_776 .
B6 O12 B5 122.4(3) 2_746 .
O1 B1 O11 111.6(3) . 3_776
O1 B1 O3 111.8(3) . .
O11 B1 O3 111.4(3) 3_776 .
O1 B1 O4 108.0(3) . .
O11 B1 O4 107.3(3) 3_776 .
O3 B1 O4 106.4(3) . .
O1 B2 O8 121.1(4) . .
O1 B2 O2 122.5(4) . .
O8 B2 O2 116.3(3) . .
O9 B3 O3 121.8(4) . .
O9 B3 O2 118.6(4) . .
O3 B3 O2 119.6(4) . .
O5 B4 O10 113.6(3) . .
O5 B4 O7 110.7(3) . .
O10 B4 O7 108.7(3) . .
O5 B4 O4 110.9(3) . .
O10 B4 O4 107.2(3) . .
O7 B4 O4 105.2(3) . .
O12 B5 O5 114.4(3) . 4_576
O12 B5 O6 111.5(3) . .
O5 B5 O6 110.3(3) 4_576 .
O12 B5 O7 108.9(3) . .
O5 B5 O7 105.7(3) 4_576 .
O6 B5 O7 105.4(3) . .
O12 B6 O10 118.9(3) 2_756 4_576
O12 B6 O6 121.0(3) 2_756 .
O10 B6 O6 120.1(3) 4_576 .

loop_
_geom_bond_atom_site_label_1
_geom_bond_atom_site_label_2
_geom_bond_distance
_geom_bond_site_symmetry_2
Fe1 O5 2.082(2) .
Fe1 O5 2.082(2) 3_776
Fe1 O11 2.149(3) 3_776
Fe1 O11 2.149(3) .
Fe1 O6 2.155(2) .
Fe1 O6 2.155(2) 3_776
O1 B2 1.346(5) .
O1 B1 1.436(5) .
O2 B3 1.372(5) .
O2 B2 1.380(5) .
O3 B3 1.360(5) .
O3 B1 1.469(5) .
O4 B4 1.519(4) .
O4 B1 1.521(5) .
O5 B4 1.432(4) .
O5 B5 1.448(4) 4_575
O6 B6 1.387(5) .
O6 B5 1.461(4) .
O7 B4 1.493(4) .
O7 B5 1.569(4) .
O8 B2 1.372(5) .
O8 H8 0.8200 .
O9 B3 1.357(5) .
O9 H9 0.8200 .
O10 B6 1.370(5) 4_575
O10 B4 1.448(4) .
O11 B1 1.459(5) 3_776
O12 B6 1.359(4) 2_746
O12 B5 1.410(5) .
B1 O11 1.459(5) 3_776
B5 O5 1.448(4) 4_576
B6 O12 1.359(4) 2_756
B6 O10 1.370(5) 4_576

loop_
_geom_torsion_atom_site_label_1
_geom_torsion_atom_site_label_2
_geom_torsion_atom_site_label_3
_geom_torsion_atom_site_label_4
_geom_torsion
_geom_torsion_site_symmetry_1
_geom_torsion_site_symmetry_2
_geom_torsion_site_symmetry_3
_geom_torsion_site_symmetry_4
O5 Fe1 O5 B4 -173(100) 3_776 . . .
O11 Fe1 O5 B4 -42.6(2) 3_776 . . .
O11 Fe1 O5 B4 137.4(2) . . . .
O6 Fe1 O5 B4 40.5(2) . . . .
O6 Fe1 O5 B4 -139.5(2) 3_776 . . .
O5 Fe1 O5 B5 -10(100) 3_776 . . 4_575
O11 Fe1 O5 B5 119.8(2) 3_776 . . 4_575
O11 Fe1 O5 B5 -60.2(2) . . . 4_575
O6 Fe1 O5 B5 -157.1(2) . . . 4_575
O6 Fe1 O5 B5 22.9(2) 3_776 . . 4_575
O5 Fe1 O6 B6 -125.7(2) . . . .
O5 Fe1 O6 B6 54.3(2) 3_776 . . .
O11 Fe1 O6 B6 -44.0(2) 3_776 . . .
O11 Fe1 O6 B6 136.0(2) . . . .
O6 Fe1 O6 B6 19(100) 3_776 . . .
O5 Fe1 O6 B5 14.5(2) . . . .
O5 Fe1 O6 B5 -165.5(2) 3_776 . . .
O11 Fe1 O6 B5 96.2(2) 3_776 . . .
O11 Fe1 O6 B5 -83.8(2) . . . .
O6 Fe1 O6 B5 159(100) 3_776 . . .
O5 Fe1 O11 B1 -157.8(3) . . . 3_776
O5 Fe1 O11 B1 22.2(3) 3_776 . . 3_776
O11 Fe1 O11 B1 117(100) 3_776 . . 3_776
O6 Fe1 O11 B1 -63.4(3) . . . 3_776
O6 Fe1 O11 B1 116.6(3) 3_776 . . 3_776
B2 O1 B1 O11 107.5(4) . . . 3_776
B2 O1 B1 O3 -18.1(5) . . . .
B2 O1 B1 O4 -134.8(3) . . . .
B3 O3 B1 O1 22.4(5) . . . .
B3 O3 B1 O11 -103.2(4) . . . 3_776
B3 O3 B1 O4 140.1(3) . . . .
B4 O4 B1 O1 -147.7(3) . . . .
B4 O4 B1 O11 -27.3(4) . . . 3_776
B4 O4 B1 O3 92.1(3) . . . .
B1 O1 B2 O8 -176.5(3) . . . .
B1 O1 B2 O2 6.0(6) . . . .
B3 O2 B2 O1 4.2(6) . . . .
B3 O2 B2 O8 -173.4(4) . . . .
B1 O3 B3 O9 166.2(4) . . . .
B1 O3 B3 O2 -14.1(6) . . . .
B2 O2 B3 O9 179.6(4) . . . .
B2 O2 B3 O3 -0.1(6) . . . .
B5 O5 B4 O10 30.1(4) 4_575 . . .
Fe1 O5 B4 O10 -167.4(2) . . . .
B5 O5 B4 O7 152.8(3) 4_575 . . .
Fe1 O5 B4 O7 -44.7(3) . . . .
B5 O5 B4 O4 -90.7(3) 4_575 . . .
Fe1 O5 B4 O4 71.7(3) . . . .
B6 O10 B4 O5 2.5(4) 4_575 . . .
B6 O10 B4 O7 -121.3(3) 4_575 . . .
B6 O10 B4 O4 125.4(3) 4_575 . . .
B5 O7 B4 O5 -10.7(5) . . . .
B5 O7 B4 O10 114.8(3) . . . .
B5 O7 B4 O4 -130.7(3) . . . .
B1 O4 B4 O5 -31.7(4) . . . .
B1 O4 B4 O10 -156.2(3) . . . .
B1 O4 B4 O7 88.1(4) . . . .
B6 O12 B5 O5 64.3(4) 2_746 . . 4_576
B6 O12 B5 O6 -169.6(3) 2_746 . . .
B6 O12 B5 O7 -53.7(4) 2_746 . . .
B6 O6 B5 O12 -160.1(3) . . . .
Fe1 O6 B5 O12 63.2(3) . . . .
B6 O6 B5 O5 -31.9(4) . . . 4_576
Fe1 O6 B5 O5 -168.49(19) . . . 4_576
B6 O6 B5 O7 81.9(3) . . . .
Fe1 O6 B5 O7 -54.7(3) . . . .
B4 O7 B5 O12 -52.8(4) . . . .
B4 O7 B5 O5 -176.2(3) . . . 4_576
B4 O7 B5 O6 66.9(4) . . . .
B5 O6 B6 O12 -178.2(3) . . . 2_756
Fe1 O6 B6 O12 -39.9(4) . . . 2_756
B5 O6 B6 O10 2.6(5) . . . 4_576
Fe1 O6 B6 O10 140.9(3) . . . 4_576
